data_2220095
loop_
_publ_author_name
'Choi, Hong Dae'
'Seo, Pil Ja'
'Son, Byeng Wha'
'Lee, Uk'

_publ_section_title
;
 Isopropyl 2-(5-iodo-3-methylsulfinyl-1-benzofuran-2-yl)acetate
;
_journal_coeditor_code BQ2107
_journal_issue 12
_journal_name_full 'Acta Crystallographica Section E'
_journal_page_first o2384
_journal_paper_doi 10.1107/S1600536808037471
_journal_volume 64
_journal_year 2008
_chemical_formula_iupac 'C14 H15 I O4 S'
_chemical_formula_moiety 'C14 H15 I O4 S'
_chemical_formula_sum 'C14 H15 I O4 S'
_chemical_formula_weight 406.22
_chemical_melting_point_gt 420
_chemical_melting_point_lt 421
_chemical_name_systematic
;
Isopropyl 2-(5-iodo-3-methylsulfinyl-1-benzofuran-2-yl)acetate
;
_space_group_IT_number 2
_symmetry_cell_setting triclinic
_symmetry_space_group_name_Hall '-P 1'
_symmetry_space_group_name_H-M 'P -1'
_atom_sites_solution_hydrogens geom
_atom_sites_solution_primary direct
_atom_sites_solution_secondary difmap
_cell_angle_alpha 70.369(2)
_cell_angle_beta 81.926(2)
_cell_angle_gamma 66.8820(10)
_cell_formula_units_Z 2
_cell_length_a 8.0584(7)
_cell_length_b 10.1959(9)
_cell_length_c 10.8367(9)
_cell_measurement_reflns_used 3094
_cell_measurement_temperature 298(2)
_cell_measurement_theta_max 28.23
_cell_measurement_theta_min 2.53
_cell_volume 771.24(12)
_computing_cell_refinement 'SAINT (Bruker, 2001)'
_computing_data_collection 'SMART (Bruker, 2001)'
_computing_data_reduction 'SAINT (Bruker, 2001)'
_computing_molecular_graphics 'ORTEP-3 (Farrugia, 1997) and DIAMOND (Brandenburg, 1998)'
_computing_publication_material 'SHELXL97 (Sheldrick, 2008)'
_computing_structure_refinement 'SHELXL97 (Sheldrick, 2008)'
_computing_structure_solution 'SHELXS97 (Sheldrick, 2008)'
_diffrn_ambient_temperature 298(2)
_diffrn_detector_area_resol_mean 10.0
_diffrn_measured_fraction_theta_full 0.980
_diffrn_measured_fraction_theta_max 0.980
_diffrn_measurement_device_type 'Bruker SMART CCD'
_diffrn_measurement_method '\f and \w'
_diffrn_radiation_monochromator graphite
_diffrn_radiation_source 'fine-focus sealed tube'
_diffrn_radiation_type MoK\a
_diffrn_radiation_wavelength 0.71073
_diffrn_reflns_av_R_equivalents 0.0114
_diffrn_reflns_av_sigmaI/netI 0.0204
_diffrn_reflns_limit_h_max 9
_diffrn_reflns_limit_h_min -9
_diffrn_reflns_limit_k_max 10
_diffrn_reflns_limit_k_min -12
_diffrn_reflns_limit_l_max 13
_diffrn_reflns_limit_l_min -11
_diffrn_reflns_number 4396
_diffrn_reflns_theta_full 26.00
_diffrn_reflns_theta_max 26.00
_diffrn_reflns_theta_min 2.53
_exptl_absorpt_coefficient_mu 2.220
_exptl_absorpt_correction_T_max 0.806
_exptl_absorpt_correction_T_min 0.595
_exptl_absorpt_correction_type multi-scan
_exptl_absorpt_process_details '(SADABS; Sheldrick, 1999)'
_exptl_crystal_colour colorless
_exptl_crystal_density_diffrn 1.749
_exptl_crystal_density_method 'not measured'
_exptl_crystal_description block
_exptl_crystal_F_000 400
_exptl_crystal_size_max 0.30
_exptl_crystal_size_mid 0.20
_exptl_crystal_size_min 0.10
_refine_diff_density_max 0.622
_refine_diff_density_min -0.575
_refine_ls_extinction_method none
_refine_ls_goodness_of_fit_ref 1.134
_refine_ls_hydrogen_treatment constr
_refine_ls_matrix_type full
_refine_ls_number_parameters 182
_refine_ls_number_reflns 2965
_refine_ls_number_restraints 0
_refine_ls_restrained_S_all 1.134
_refine_ls_R_factor_all 0.0359
_refine_ls_R_factor_gt 0.0304
_refine_ls_shift/su_max_lt 0.001
_refine_ls_shift/su_mean 0.000
_refine_ls_structure_factor_coef Fsqd
_refine_ls_weighting_details 'calc w=1/[\s^2^(Fo^2^)+(0.0351P)^2^+0.6769P] where P=(Fo^2^+2Fc^2^)/3'
_refine_ls_weighting_scheme calc
_refine_ls_wR_factor_gt 0.0744
_refine_ls_wR_factor_ref 0.0786
_reflns_number_gt 2639
_reflns_number_total 2965
_reflns_threshold_expression I>2\s(I)
_cod_data_source_file bq2107.cif
_cod_data_source_block I
_cod_depositor_comments
;
The following automatic conversions were performed:
'_symmetry_cell_setting' value 'Triclinic' changed to 'triclinic'
according to '/home/saulius/struct/CIF-dictionaries/cif_core.dic'
dictionary named 'cif_core.dic' version 2.4.1 from 2010-06-29.

Automatic conversion script
Id: cif_fix_enum 1527 2010-12-29 10:47:43Z saulius 

The following automatic conversions were performed:

'_symmetry_cell_setting' value 'Triclinic' changed to 'triclinic'
according to /home/saulius/struct/CIF-dictionaries/cif_core.dic
dictionary named 'cif_core.dic' version 2.4.1 from 2010-06-29.

Automatic conversion script
Id: cif_fix_values 1715 2011-07-08 13:25:40Z adriana 
;
_cod_database_code 2220095
_cod_database_fobs_code 2220095

loop_
_symmetry_equiv_pos_as_xyz
'x, y, z'
'-x, -y, -z'

loop_
_atom_site_type_symbol
_atom_site_label
_atom_site_fract_x
_atom_site_fract_y
_atom_site_fract_z
_atom_site_U_iso_or_equiv
_atom_site_adp_type
_atom_site_calc_flag
_atom_site_refinement_flags
_atom_site_occupancy
I I 0.70596(3) 0.79850(3) 0.12855(3) 0.05948(12) Uani d . 1
S S 0.25632(12) 0.39419(10) 0.46216(8) 0.0450(2) Uani d . 1
O O1 0.1637(3) 0.5266(2) 0.0838(2) 0.0396(5) Uani d . 1
O O2 -0.0175(4) 0.1492(3) 0.2759(3) 0.0541(6) Uani d . 1
O O3 0.2647(4) 0.1371(3) 0.2867(3) 0.0668(8) Uani d . 1
O O4 0.2538(4) 0.5137(3) 0.5137(3) 0.0601(7) Uani d . 1
C C1 0.2512(4) 0.4675(3) 0.2898(3) 0.0362(6) Uani d . 1
C C2 0.3469(4) 0.5580(3) 0.2042(3) 0.0349(6) Uani d . 1
C C3 0.4715(4) 0.6148(4) 0.2202(3) 0.0398(7) Uani d . 1
H H3 0.5164 0.5932 0.3022 0.048 Uiso calc R 1
C C4 0.5252(4) 0.7044(3) 0.1086(3) 0.0406(7) Uani d . 1
C C5 0.4622(5) 0.7382(4) -0.0162(3) 0.0430(7) Uani d . 1
H H5 0.5030 0.7988 -0.0884 0.052 Uiso calc R 1
C C6 0.3394(5) 0.6817(4) -0.0328(3) 0.0413(7) Uani d . 1
H H6 0.2955 0.7026 -0.1149 0.050 Uiso calc R 1
C C7 0.2851(4) 0.5925(3) 0.0795(3) 0.0369(7) Uani d . 1
C C8 0.1443(4) 0.4531(3) 0.2138(3) 0.0377(7) Uani d . 1
C C9 0.0157(5) 0.3741(4) 0.2441(4) 0.0434(7) Uani d . 1
H H9A -0.0662 0.4154 0.1712 0.052 Uiso calc R 1
H H9B -0.0556 0.3928 0.3207 0.052 Uiso calc R 1
C C10 0.1072(5) 0.2070(4) 0.2695(3) 0.0414(7) Uani d . 1
C C11 0.0424(6) -0.0125(4) 0.2990(4) 0.0661(12) Uani d . 1
H H11 0.1531 -0.0670 0.3506 0.079 Uiso calc R 1
C C12 -0.1125(10) -0.0567(7) 0.3724(6) 0.104(2) Uani d . 1
H H12A -0.2185 -0.0037 0.3191 0.125 Uiso calc R 1
H H12B -0.1363 -0.0315 0.4526 0.125 Uiso calc R 1
H H12C -0.0805 -0.1626 0.3919 0.125 Uiso calc R 1
C C13 0.0701(9) -0.0397(5) 0.1698(6) 0.0926(18) Uani d . 1
H H13A 0.1579 -0.0006 0.1195 0.111 Uiso calc R 1
H H13B -0.0420 0.0096 0.1235 0.111 Uiso calc R 1
H H13C 0.1124 -0.1454 0.1828 0.111 Uiso calc R 1
C C14 0.4840(6) 0.2608(5) 0.4771(4) 0.0647(11) Uani d . 1
H H14A 0.5657 0.3127 0.4443 0.097 Uiso calc R 1
H H14B 0.4989 0.1947 0.4273 0.097 Uiso calc R 1
H H14C 0.5092 0.2035 0.5675 0.097 Uiso calc R 1

loop_
_atom_site_aniso_label
_atom_site_aniso_U_11
_atom_site_aniso_U_22
_atom_site_aniso_U_33
_atom_site_aniso_U_12
_atom_site_aniso_U_13
_atom_site_aniso_U_23
I 0.05565(17) 0.05111(16) 0.0792(2) -0.03419(12) -0.00801(12) -0.00920(12)
S 0.0496(5) 0.0512(5) 0.0385(4) -0.0270(4) -0.0031(3) -0.0082(4)
O1 0.0425(12) 0.0397(12) 0.0418(12) -0.0179(10) -0.0069(9) -0.0131(10)
O2 0.0601(15) 0.0406(13) 0.0698(17) -0.0273(12) -0.0179(12) -0.0099(12)
O3 0.0509(16) 0.0473(15) 0.100(2) -0.0204(13) -0.0092(15) -0.0144(15)
O4 0.0719(18) 0.0681(18) 0.0502(15) -0.0283(15) -0.0032(13) -0.0264(13)
C1 0.0400(16) 0.0352(15) 0.0373(17) -0.0179(13) -0.0038(13) -0.0099(13)
C2 0.0376(15) 0.0296(14) 0.0383(17) -0.0123(12) -0.0044(12) -0.0100(12)
C3 0.0412(17) 0.0383(17) 0.0438(18) -0.0179(14) -0.0052(13) -0.0120(14)
C4 0.0376(16) 0.0324(16) 0.055(2) -0.0157(13) -0.0010(14) -0.0135(14)
C5 0.0472(18) 0.0347(16) 0.0434(19) -0.0159(14) 0.0017(14) -0.0073(14)
C6 0.0462(18) 0.0385(17) 0.0371(17) -0.0140(14) -0.0040(13) -0.0097(13)
C7 0.0394(16) 0.0315(15) 0.0435(18) -0.0137(13) -0.0045(13) -0.0138(13)
C8 0.0419(16) 0.0336(15) 0.0414(17) -0.0155(13) -0.0040(13) -0.0128(13)
C9 0.0439(18) 0.0441(18) 0.0512(19) -0.0228(15) -0.0039(14) -0.0165(15)
C10 0.050(2) 0.0435(18) 0.0382(17) -0.0264(16) -0.0039(14) -0.0100(14)
C11 0.085(3) 0.0381(19) 0.078(3) -0.031(2) -0.034(2) 0.0010(19)
C12 0.178(7) 0.097(4) 0.080(4) -0.099(5) 0.029(4) -0.032(3)
C13 0.116(4) 0.052(3) 0.104(4) -0.032(3) 0.044(3) -0.034(3)
C14 0.061(2) 0.059(2) 0.060(2) -0.012(2) -0.0181(19) -0.006(2)

loop_
_atom_type_symbol
_atom_type_description
_atom_type_scat_dispersion_real
_atom_type_scat_dispersion_imag
_atom_type_scat_source
C C 0.0033 0.0016 'International Tables Vol C Tables 4.2.6.8 and 6.1.1.4'
H H 0.0000 0.0000 'International Tables Vol C Tables 4.2.6.8 and 6.1.1.4'
O O 0.0106 0.0060 'International Tables Vol C Tables 4.2.6.8 and 6.1.1.4'
S S 0.1246 0.1234 'International Tables Vol C Tables 4.2.6.8 and 6.1.1.4'
I I -0.4742 1.8119 'International Tables Vol C Tables 4.2.6.8 and 6.1.1.4'

loop_
_geom_angle_atom_site_label_1
_geom_angle_atom_site_label_2
_geom_angle_atom_site_label_3
_geom_angle
O4 S C1 107.22(15)
O4 S C14 106.49(19)
C1 S C14 97.67(18)
C7 O1 C8 106.2(2)
C10 O2 C11 118.3(3)
C8 C1 C2 107.2(3)
C8 C1 S 124.0(2)
C2 C1 S 128.7(2)
C7 C2 C3 119.4(3)
C7 C2 C1 104.7(3)
C3 C2 C1 135.9(3)
C4 C3 C2 116.9(3)
C4 C3 H3 121.6
C2 C3 H3 121.6
C3 C4 C5 123.2(3)
C3 C4 I 118.3(2)
C5 C4 I 118.5(2)
C6 C5 C4 120.2(3)
C6 C5 H5 119.9
C4 C5 H5 119.9
C5 C6 C7 116.4(3)
C5 C6 H6 121.8
C7 C6 H6 121.8
O1 C7 C6 125.3(3)
O1 C7 C2 110.7(3)
C6 C7 C2 123.9(3)
C1 C8 O1 111.1(3)
C1 C8 C9 132.6(3)
O1 C8 C9 116.3(3)
C8 C9 C10 113.4(3)
C8 C9 H9A 108.9
C10 C9 H9A 108.9
C8 C9 H9B 108.9
C10 C9 H9B 108.9
H9A C9 H9B 107.7
O3 C10 O2 125.4(3)
O3 C10 C9 125.4(3)
O2 C10 C9 109.1(3)
O2 C11 C13 108.2(3)
O2 C11 C12 105.4(4)
C13 C11 C12 109.8(4)
O2 C11 H11 111.1
C13 C11 H11 111.1
C12 C11 H11 111.1
C11 C12 H12A 109.5
C11 C12 H12B 109.5
H12A C12 H12B 109.5
C11 C12 H12C 109.5
H12A C12 H12C 109.5
H12B C12 H12C 109.5
C11 C13 H13A 109.5
C11 C13 H13B 109.5
H13A C13 H13B 109.5
C11 C13 H13C 109.5
H13A C13 H13C 109.5
H13B C13 H13C 109.5
S C14 H14A 109.5
S C14 H14B 109.5
H14A C14 H14B 109.5
S C14 H14C 109.5
H14A C14 H14C 109.5
H14B C14 H14C 109.5

loop_
_geom_bond_atom_site_label_1
_geom_bond_atom_site_label_2
_geom_bond_distance
I C4 2.101(3)
S O4 1.494(3)
S C1 1.763(3)
S C14 1.794(4)
O1 C7 1.375(4)
O1 C8 1.375(4)
O2 C10 1.335(4)
O2 C11 1.465(4)
O3 C10 1.192(4)
C1 C8 1.350(4)
C1 C2 1.445(4)
C2 C7 1.390(4)
C2 C3 1.395(4)
C3 C4 1.380(5)
C3 H3 0.9300
C4 C5 1.396(5)
C5 C6 1.382(5)
C5 H5 0.9300
C6 C7 1.385(5)
C6 H6 0.9300
C8 C9 1.488(4)
C9 C10 1.509(5)
C9 H9A 0.9700
C9 H9B 0.9700
C11 C13 1.487(7)
C11 C12 1.521(7)
C11 H11 0.9800
C12 H12A 0.9600
C12 H12B 0.9600
C12 H12C 0.9600
C13 H13A 0.9600
C13 H13B 0.9600
C13 H13C 0.9600
C14 H14A 0.9600
C14 H14B 0.9600
C14 H14C 0.9600

loop_
_geom_hbond_atom_site_label_D
_geom_hbond_atom_site_label_H
_geom_hbond_atom_site_label_A
_geom_hbond_site_symmetry_A
_geom_hbond_distance_DH
_geom_hbond_distance_HA
_geom_hbond_distance_DA
_geom_hbond_angle_DHA
C3 H3 O4 2_666 0.93 2.57 3.451(4) 158.8
C9 H9B O4 2_566 0.97 2.41 3.373(4) 169.5
C13 H13C Cg 1_545 0.96 2.78 3.532(5) 135.6

loop_
_geom_torsion_atom_site_label_1
_geom_torsion_atom_site_label_2
_geom_torsion_atom_site_label_3
_geom_torsion_atom_site_label_4
_geom_torsion
O4 S C1 C8 -135.0(3)
C14 S C1 C8 115.0(3)
O4 S C1 C2 41.4(3)
C14 S C1 C2 -68.6(3)
C8 C1 C2 C7 0.6(3)
S C1 C2 C7 -176.3(2)
C8 C1 C2 C3 178.7(4)
S C1 C2 C3 1.9(6)
C7 C2 C3 C4 0.5(4)
C1 C2 C3 C4 -177.4(3)
C2 C3 C4 C5 -0.6(5)
C2 C3 C4 I 177.9(2)
C3 C4 C5 C6 0.3(5)
I C4 C5 C6 -178.2(2)
C4 C5 C6 C7 0.1(5)
C8 O1 C7 C6 -177.9(3)
C8 O1 C7 C2 1.8(3)
C5 C6 C7 O1 179.7(3)
C5 C6 C7 C2 -0.1(5)
C3 C2 C7 O1 180.0(3)
C1 C2 C7 O1 -1.5(3)
C3 C2 C7 C6 -0.2(5)
C1 C2 C7 C6 178.3(3)
C2 C1 C8 O1 0.6(4)
S C1 C8 O1 177.6(2)
C2 C1 C8 C9 179.9(3)
S C1 C8 C9 -3.1(5)
C7 O1 C8 C1 -1.5(3)
C7 O1 C8 C9 179.1(3)
C1 C8 C9 C10 -78.0(5)
O1 C8 C9 C10 101.3(3)
C11 O2 C10 O3 -3.5(5)
C11 O2 C10 C9 179.5(3)
C8 C9 C10 O3 12.3(5)
C8 C9 C10 O2 -170.7(3)
C10 O2 C11 C13 -92.6(4)
C10 O2 C11 C12 150.0(4)
